data_4516010
loop_
_publ_author_name
'Koide, Taro'
'Aritome, Isao'
'Saeki, Tatsuya'
'Morita, Yoshitsugu'
'Shiota, Yoshihito'
'Yoshizawa, Kazunari'
'Shimakoshi, Hisashi'
'Hisaeda, Yoshio'

_publ_section_title
;
 Cobalt-Carbon Bond Formation Reaction via Ligand Reduction of
 Porphycene-Cobalt(II) Complex and Its Noninnocent Reactivity.
;
_journal_issue 4
_journal_name_full 'ACS omega'
_journal_page_first 4027
_journal_page_last 4034
_journal_paper_doi 10.1021/acsomega.8b00239
_journal_volume 3
_journal_year 2018
_chemical_formula_moiety 'C48 H54 Co1.5 N6'
_chemical_formula_sum 'C48 H54 Co1.5 N6'
_chemical_formula_weight 803.39
_space_group_crystal_system triclinic
_space_group_IT_number 2
_space_group_name_Hall '-P 1'
_space_group_name_H-M_alt 'P -1'
_atom_sites_solution_hydrogens geom
_atom_sites_solution_primary direct
_atom_sites_solution_secondary difmap
_audit_creation_method 'APEX2 v2010.1-2'
_cell_angle_alpha 98.7670(10)
_cell_angle_beta 92.4010(10)
_cell_angle_gamma 94.1990(10)
_cell_formula_units_Z 2
_cell_length_a 5.2108(3)
_cell_length_b 17.0359(10)
_cell_length_c 21.6439(13)
_cell_measurement_reflns_used 4632
_cell_measurement_temperature 100.(2)
_cell_measurement_theta_max 29.9351
_cell_measurement_theta_min 2.4655
_cell_volume 1891.05(19)
_computing_cell_refinement 'SAINT V7.68A (Bruker AXS, 2009)'
_computing_data_reduction 'SAINT V7.68A (Bruker AXS, 2009)'
_computing_structure_refinement 'SHELXL-97 (Sheldrick, 2008)'
_computing_structure_solution 'SHELXS-97 (Sheldrick, 2008)'
_diffrn_ambient_temperature 100.(2)
_diffrn_detector_area_resol_mean 8.3333
_diffrn_measured_fraction_theta_full 0.995
_diffrn_measured_fraction_theta_max 0.995
_diffrn_measurement_device_type 'Bruker SMART CCD'
_diffrn_measurement_method 'Phi and omega scans'
_diffrn_radiation_monochromator Graphite
_diffrn_radiation_source 'fine-focas sealed tube'
_diffrn_radiation_type MoK\a
_diffrn_radiation_wavelength 0.71073
_diffrn_reflns_av_R_equivalents 0.0520
_diffrn_reflns_av_sigmaI/netI 0.0657
_diffrn_reflns_limit_h_max 7
_diffrn_reflns_limit_h_min -7
_diffrn_reflns_limit_k_max 23
_diffrn_reflns_limit_k_min -23
_diffrn_reflns_limit_l_max 29
_diffrn_reflns_limit_l_min -29
_diffrn_reflns_number 27552
_diffrn_reflns_theta_full 29.13
_diffrn_reflns_theta_max 29.13
_diffrn_reflns_theta_min 0.95
_exptl_absorpt_coefficient_mu 0.711
_exptl_absorpt_correction_T_max 0.90
_exptl_absorpt_correction_T_min 0.71
_exptl_absorpt_correction_type multi-scan
_exptl_absorpt_process_details 'SADABS V2008/1 (Bruker AXS)'
_exptl_crystal_colour purple
_exptl_crystal_density_diffrn 1.411
_exptl_crystal_density_method 'not measured'
_exptl_crystal_description block
_exptl_crystal_F_000 1132
_exptl_crystal_size_max 0.24
_exptl_crystal_size_mid 0.11
_exptl_crystal_size_min 0.11
_refine_diff_density_max 0.511
_refine_diff_density_min -0.544
_refine_ls_extinction_method none
_refine_ls_goodness_of_fit_ref 1.007
_refine_ls_hydrogen_treatment constr
_refine_ls_matrix_type full
_refine_ls_number_parameters 508
_refine_ls_number_reflns 10111
_refine_ls_number_restraints 0
_refine_ls_restrained_S_all 1.007
_refine_ls_R_factor_all 0.0823
_refine_ls_R_factor_gt 0.0468
_refine_ls_shift/su_max 0.000
_refine_ls_shift/su_mean 0.000
_refine_ls_structure_factor_coef Fsqd
_refine_ls_weighting_details 'calc w=1/[\s^2^(Fo^2^)+(0.0121P)^2^+1.9958P] where P=(Fo^2^+2Fc^2^)/3'
_refine_ls_weighting_scheme calc
_refine_ls_wR_factor_gt 0.0798
_refine_ls_wR_factor_ref 0.0902
_reflns_number_gt 6921
_reflns_number_total 10111
_reflns_threshold_expression >2sigma(I)
_cod_data_source_file ao8b00239_si_001.cif
_cod_data_source_block I
_cod_database_code 4516010

loop_
_space_group_symop_operation_xyz
'x, y, z'
'-x, -y, -z'

loop_
_atom_site_type_symbol
_atom_site_label
_atom_site_fract_x
_atom_site_fract_y
_atom_site_fract_z
_atom_site_U_iso_or_equiv
_atom_site_adp_type
_atom_site_calc_flag
_atom_site_refinement_flags
_atom_site_occupancy
Co Co1 0.5 0 0.5 0.01047(10) Uani d S 1
Co Co2 0.48602(6) 0.347871(17) 0.170109(14) 0.01090(8) Uani d . 1
N N2A 0.2677(3) 0.07578(10) 0.48132(9) 0.0120(4) Uani d . 1
N N1A 0.3628(3) -0.08387(11) 0.43514(9) 0.0128(4) Uani d . 1
N N3B 0.2650(3) 0.42557(11) 0.14961(9) 0.0125(4) Uani d . 1
C C10A -0.0571(4) 0.02677(13) 0.39321(11) 0.0145(5) Uani d . 1
H H10A -0.1987 0.0452 0.3721 0.017 Uiso calc R 1
C C15A -0.2563(4) 0.28540(13) 0.43971(11) 0.0172(5) Uani d . 1
H H15A -0.3062 0.292 0.4837 0.021 Uiso calc R 1
H H15B -0.0903 0.3172 0.4384 0.021 Uiso calc R 1
C C8A 0.0656(4) 0.08392(13) 0.44022(10) 0.0127(4) Uani d . 1
C C9A -0.0136(4) -0.05164(13) 0.37120(11) 0.0144(5) Uani d . 1
H H9A -0.1328 -0.0768 0.3385 0.017 Uiso calc R 1
C C10B -0.0713(4) 0.37650(13) 0.06426(11) 0.0156(5) Uani d . 1
H H10B -0.207 0.3963 0.0419 0.019 Uiso calc R 1
N N4B 0.6387(3) 0.43299(10) 0.23179(9) 0.0124(4) Uani d . 1
N N1B 0.7064(3) 0.27006(10) 0.19086(8) 0.0112(4) Uani d . 1
C C5A 0.3104(4) 0.14776(13) 0.52013(10) 0.0130(4) Uani d . 1
N N2B 0.3290(3) 0.26230(11) 0.10933(9) 0.0124(4) Uani d . 1
C C22B 1.2243(4) 0.05866(13) 0.23199(12) 0.0184(5) Uani d . 1
H H22A 1.266 0.0527 0.1874 0.022 Uiso calc R 1
H H22B 1.0619 0.0258 0.2349 0.022 Uiso calc R 1
C C11B 0.0624(4) 0.43420(13) 0.10892(11) 0.0138(5) Uani d . 1
C C1B 0.9117(4) 0.26185(13) 0.23096(10) 0.0134(4) Uani d . 1
C C7A -0.0137(4) 0.16479(13) 0.45370(10) 0.0124(4) Uani d . 1
C C4B 0.6477(4) 0.19652(13) 0.15535(10) 0.0143(5) Uani d . 1
C C17B 0.8315(4) 0.53236(13) 0.30773(11) 0.0155(5) Uani d . 1
C C19B 1.0145(4) 0.39944(13) 0.29511(11) 0.0150(5) Uani d . 1
H H19B 1.1389 0.4247 0.3266 0.018 Uiso calc R 1
C C4A 0.4899(4) -0.15180(13) 0.43455(11) 0.0129(4) Uani d . 1
C C14A -0.2212(4) 0.19789(13) 0.41720(11) 0.0147(5) Uani d . 1
H H14A -0.3864 0.1663 0.4199 0.018 Uiso calc R 1
H H14B -0.1792 0.1914 0.3726 0.018 Uiso calc R 1
C C2B 0.9778(4) 0.17901(13) 0.21996(10) 0.0140(4) Uani d . 1
C C6A 0.1379(4) 0.20317(13) 0.50346(11) 0.0143(5) Uani d . 1
H H6A 0.1303 0.2566 0.5233 0.017 Uiso calc R 1
C C14B 0.3183(4) 0.49854(13) 0.18642(10) 0.0136(4) Uani d . 1
C C9B -0.0458(4) 0.29596(13) 0.04587(11) 0.0158(5) Uani d . 1
H H9B -0.1702 0.2709 0.0143 0.019 Uiso calc R 1
C C20B 1.0470(4) 0.31972(13) 0.27505(11) 0.0157(5) Uani d . 1
H H20B 1.1899 0.3009 0.2954 0.019 Uiso calc R 1
C C28B -0.2444(4) 0.63750(13) 0.10599(11) 0.0177(5) Uani d . 1
H H28A -0.2908 0.6446 0.1503 0.021 Uiso calc R 1
H H28B -0.0781 0.6687 0.1038 0.021 Uiso calc R 1
C C15B 0.5201(4) 0.50262(13) 0.23141(11) 0.0139(4) Uani d . 1
C C12B -0.0067(4) 0.51646(13) 0.12029(11) 0.0140(4) Uani d . 1
C C27B -0.2127(4) 0.54974(13) 0.08370(11) 0.0150(5) Uani d . 1
H H27A -0.3788 0.5187 0.0866 0.018 Uiso calc R 1
H H27B -0.171 0.5428 0.0391 0.018 Uiso calc R 1
C C1A 0.1724(4) -0.10057(13) 0.38800(10) 0.0126(4) Uani d . 1
C C8B 0.1285(4) 0.24486(13) 0.06500(10) 0.0137(4) Uani d . 1
C C7B 0.1185(4) 0.16088(13) 0.03852(10) 0.0141(4) Uani d . 1
C C2A 0.1867(4) -0.18172(13) 0.35610(10) 0.0125(4) Uani d . 1
C C5B 0.4425(4) 0.19230(13) 0.11148(10) 0.0142(5) Uani d . 1
C C18B 0.8337(4) 0.44955(13) 0.27778(10) 0.0133(4) Uani d . 1
C C3B 0.8136(4) 0.14002(13) 0.17275(11) 0.0152(5) Uani d . 1
H H3B 0.8106 0.0854 0.1548 0.018 Uiso calc R 1
C C11A 0.0206(4) -0.22206(13) 0.30024(11) 0.0161(5) Uani d . 1
H H11A -0.1621 -0.2149 0.3088 0.019 Uiso calc R 1
H H11B 0.0424 -0.2799 0.2946 0.019 Uiso calc R 1
C C13B 0.1525(4) 0.55496(13) 0.16876(11) 0.0151(5) Uani d . 1
H H13B 0.1527 0.6092 0.1873 0.018 Uiso calc R 1
C C3A 0.3842(4) -0.21274(13) 0.38573(10) 0.0141(5) Uani d . 1
H H3A 0.4398 -0.2648 0.3757 0.017 Uiso calc R 1
C C21B 1.1862(4) 0.14556(13) 0.25559(11) 0.0163(5) Uani d . 1
H H21A 1.1444 0.1509 0.3002 0.02 Uiso calc R 1
H H21B 1.3505 0.1778 0.2533 0.02 Uiso calc R 1
C C16A -0.4607(5) 0.31690(14) 0.39989(12) 0.0200(5) Uani d . 1
H H16A -0.4112 0.311 0.3563 0.03 Uiso calc R 1
H H16B -0.4762 0.3733 0.4156 0.03 Uiso calc R 1
H H16C -0.6266 0.2866 0.402 0.03 Uiso calc R 1
C C12A 0.0800(4) -0.19114(14) 0.23912(11) 0.0183(5) Uani d . 1
H H12A -0.0416 -0.2193 0.2052 0.022 Uiso calc R 1
H H12B 0.0522 -0.1337 0.244 0.022 Uiso calc R 1
C C13A 0.3551(5) -0.20267(15) 0.22032(12) 0.0224(5) Uani d . 1
H H13A 0.4765 -0.1715 0.2522 0.034 Uiso calc R 1
H H13C 0.38 -0.1846 0.1799 0.034 Uiso calc R 1
H H13D 0.3857 -0.2592 0.2167 0.034 Uiso calc R 1
C C6B 0.3154(4) 0.12940(13) 0.06747(10) 0.0146(5) Uani d . 1
H H6B 0.3593 0.0758 0.0597 0.018 Uiso calc R 1
C C23B 1.4401(4) 0.02858(14) 0.26959(12) 0.0217(5) Uani d . 1
H H23A 1.599 0.0629 0.2687 0.032 Uiso calc R 1
H H23B 1.468 -0.0262 0.2512 0.032 Uiso calc R 1
H H23C 1.3922 0.0297 0.313 0.032 Uiso calc R 1
C C25B -0.0148(5) 0.12540(14) -0.07806(11) 0.0210(5) Uani d . 1
H H25A -0.1568 0.0974 -0.1067 0.025 Uiso calc R 1
H H25B -0.005 0.1824 -0.0829 0.025 Uiso calc R 1
C C24B -0.0767(4) 0.11783(13) -0.01056(11) 0.0178(5) Uani d . 1
H H24A -0.2465 0.1386 -0.0023 0.021 Uiso calc R 1
H H24B -0.0917 0.0606 -0.0064 0.021 Uiso calc R 1
C C26B 0.2367(5) 0.09128(16) -0.09679(12) 0.0290(6) Uani d . 1
H H26A 0.381 0.1239 -0.0729 0.044 Uiso calc R 1
H H26B 0.2557 0.0913 -0.1416 0.044 Uiso calc R 1
H H26C 0.2358 0.0366 -0.0879 0.044 Uiso calc R 1
C C29B -0.4500(4) 0.66942(14) 0.06714(12) 0.0194(5) Uani d . 1
H H29A -0.4017 0.6645 0.0235 0.029 Uiso calc R 1
H H29B -0.4659 0.7256 0.0836 0.029 Uiso calc R 1
H H29C -0.6153 0.6388 0.0692 0.029 Uiso calc R 1
C C16B 0.6371(4) 0.56382(13) 0.27794(10) 0.0150(5) Uani d . 1
H H16D 0.589 0.6169 0.2867 0.018 Uiso calc R 1
C C31B 0.9554(5) 0.54535(14) 0.42411(11) 0.0188(5) Uani d . 1
H H31A 0.9806 0.4878 0.4206 0.023 Uiso calc R 1
H H31B 1.0814 0.5744 0.4567 0.023 Uiso calc R 1
C C32B 0.6847(5) 0.55914(15) 0.44434(12) 0.0237(5) Uani d . 1
H H32A 0.6518 0.6149 0.4434 0.035 Uiso calc R 1
H H32B 0.6681 0.5473 0.487 0.035 Uiso calc R 1
H H32C 0.5595 0.5242 0.4157 0.035 Uiso calc R 1
C C30B 1.0081(4) 0.57290(13) 0.36135(10) 0.0159(5) Uani d . 1
H H30A 0.9926 0.631 0.3658 0.019 Uiso calc R 1
H H30B 1.1879 0.5633 0.3513 0.019 Uiso calc R 1

loop_
_atom_site_aniso_label
_atom_site_aniso_U_11
_atom_site_aniso_U_22
_atom_site_aniso_U_33
_atom_site_aniso_U_12
_atom_site_aniso_U_13
_atom_site_aniso_U_23
Co1 0.0117(2) 0.0102(2) 0.0095(2) 0.00120(16) -0.00184(17) 0.00191(17)
Co2 0.01137(15) 0.01136(16) 0.01004(15) 0.00133(11) -0.00228(11) 0.00249(12)
N2A 0.0133(9) 0.0120(10) 0.0108(9) 0.0005(7) -0.0018(7) 0.0025(7)
N1A 0.0121(9) 0.0132(10) 0.0126(10) -0.0002(7) -0.0010(8) 0.0015(7)
N3B 0.0134(9) 0.0130(10) 0.0110(9) 0.0004(7) -0.0012(7) 0.0026(7)
C10A 0.0129(11) 0.0166(12) 0.0140(12) 0.0007(9) -0.0023(9) 0.0036(9)
C15A 0.0190(12) 0.0165(12) 0.0167(12) 0.0041(9) -0.0009(9) 0.0036(9)
C8A 0.0128(10) 0.0153(12) 0.0107(11) 0.0010(9) 0.0018(9) 0.0044(9)
C9A 0.0149(11) 0.0162(12) 0.0117(11) -0.0006(9) -0.0024(9) 0.0023(9)
C10B 0.0145(11) 0.0192(12) 0.0140(11) 0.0039(9) -0.0015(9) 0.0051(9)
N4B 0.0133(9) 0.0129(10) 0.0108(9) 0.0001(7) -0.0022(7) 0.0020(7)
N1B 0.0123(9) 0.0105(9) 0.0112(9) 0.0020(7) -0.0013(7) 0.0032(7)
C5A 0.0145(11) 0.0129(11) 0.0119(11) 0.0004(8) 0.0014(9) 0.0026(9)
N2B 0.0128(9) 0.0135(10) 0.0114(9) 0.0014(7) -0.0008(7) 0.0034(7)
C22B 0.0179(11) 0.0147(12) 0.0231(13) 0.0037(9) -0.0016(10) 0.0046(10)
C11B 0.0141(11) 0.0144(12) 0.0136(11) 0.0011(8) 0.0006(9) 0.0049(9)
C1B 0.0125(10) 0.0179(12) 0.0110(11) 0.0012(9) 0.0017(9) 0.0063(9)
C7A 0.0119(10) 0.0150(11) 0.0109(11) 0.0007(8) 0.0026(9) 0.0037(8)
C4B 0.0165(11) 0.0141(11) 0.0119(11) -0.0001(9) 0.0028(9) 0.0012(9)
C17B 0.0158(11) 0.0165(12) 0.0141(11) -0.0022(9) 0.0024(9) 0.0032(9)
C19B 0.0136(11) 0.0187(12) 0.0126(11) -0.0003(9) -0.0017(9) 0.0031(9)
C4A 0.0126(10) 0.0135(11) 0.0136(11) 0.0006(8) 0.0025(9) 0.0045(9)
C14A 0.0155(11) 0.0144(12) 0.0142(12) 0.0036(9) -0.0005(9) 0.0017(9)
C2B 0.0141(11) 0.0167(12) 0.0123(11) 0.0029(9) 0.0021(9) 0.0045(9)
C6A 0.0151(11) 0.0142(11) 0.0144(11) 0.0032(9) 0.0032(9) 0.0029(9)
C14B 0.0150(11) 0.0124(11) 0.0134(11) 0.0014(8) 0.0015(9) 0.0021(9)
C9B 0.0138(11) 0.0183(12) 0.0152(12) 0.0005(9) -0.0035(9) 0.0037(9)
C20B 0.0138(11) 0.0200(12) 0.0143(12) 0.0030(9) -0.0026(9) 0.0056(9)
C28B 0.0179(11) 0.0177(12) 0.0181(12) 0.0031(9) -0.0014(10) 0.0040(9)
C15B 0.0147(11) 0.0141(11) 0.0131(11) -0.0004(8) 0.0010(9) 0.0032(9)
C12B 0.0142(11) 0.0149(12) 0.0141(11) 0.0027(8) 0.0036(9) 0.0049(9)
C27B 0.0163(11) 0.0144(12) 0.0144(11) 0.0029(9) 0.0006(9) 0.0017(9)
C1A 0.0117(10) 0.0148(11) 0.0116(11) -0.0019(8) 0.0016(9) 0.0038(9)
C8B 0.0145(11) 0.0150(11) 0.0112(11) -0.0006(8) -0.0004(9) 0.0025(9)
C7B 0.0157(11) 0.0137(11) 0.0124(11) -0.0014(8) 0.0002(9) 0.0022(8)
C2A 0.0143(10) 0.0125(11) 0.0104(11) -0.0019(8) 0.0010(9) 0.0026(8)
C5B 0.0149(11) 0.0153(12) 0.0130(11) 0.0016(9) 0.0004(9) 0.0036(9)
C18B 0.0147(11) 0.0150(12) 0.0098(11) -0.0011(8) -0.0005(9) 0.0025(8)
C3B 0.0167(11) 0.0140(12) 0.0155(11) 0.0018(9) -0.0017(9) 0.0043(9)
C11A 0.0162(11) 0.0145(11) 0.0165(12) -0.0009(9) -0.0024(9) 0.0013(9)
C13B 0.0165(11) 0.0130(11) 0.0160(12) 0.0025(9) -0.0003(9) 0.0024(9)
C3A 0.0164(11) 0.0137(11) 0.0124(11) 0.0001(8) 0.0024(9) 0.0026(9)
C21B 0.0147(11) 0.0212(13) 0.0143(12) 0.0026(9) -0.0005(9) 0.0065(9)
C16A 0.0200(12) 0.0197(13) 0.0223(13) 0.0077(10) 0.0004(10) 0.0073(10)
C12A 0.0207(12) 0.0207(12) 0.0125(11) 0.0009(9) -0.0038(9) 0.0012(9)
C13A 0.0252(13) 0.0241(13) 0.0183(13) 0.0034(10) 0.0027(10) 0.0034(10)
C6B 0.0177(11) 0.0126(11) 0.0134(11) 0.0017(9) 0.0011(9) 0.0015(8)
C23B 0.0166(12) 0.0209(13) 0.0308(15) 0.0038(10) -0.0004(10) 0.0140(11)
C25B 0.0226(12) 0.0233(13) 0.0152(12) 0.0010(10) -0.0063(10) -0.0010(10)
C24B 0.0177(11) 0.0156(12) 0.0186(12) -0.0007(9) -0.0034(9) 0.0004(9)
C26B 0.0284(14) 0.0371(16) 0.0186(13) 0.0032(12) -0.0001(11) -0.0051(11)
C29B 0.0182(12) 0.0195(13) 0.0215(13) 0.0053(9) -0.0015(10) 0.0052(10)
C16B 0.0179(11) 0.0134(11) 0.0133(11) -0.0014(9) 0.0027(9) 0.0015(9)
C31B 0.0223(12) 0.0219(13) 0.0113(11) 0.0000(9) -0.0034(9) 0.0021(9)
C32B 0.0265(13) 0.0243(13) 0.0196(13) -0.0019(10) 0.0036(10) 0.0029(10)
C30B 0.0159(11) 0.0165(12) 0.0141(11) -0.0016(9) -0.0020(9) 0.0006(9)

loop_
_atom_type_symbol
_atom_type_description
_atom_type_scat_dispersion_real
_atom_type_scat_dispersion_imag
_atom_type_scat_source
C C 0.0033 0.0016 'International Tables Vol C Tables 4.2.6.8 and 6.1.1.4'
H H 0.0000 0.0000 'International Tables Vol C Tables 4.2.6.8 and 6.1.1.4'
N N 0.0061 0.0033 'International Tables Vol C Tables 4.2.6.8 and 6.1.1.4'
Co Co 0.3494 0.9721 'International Tables Vol C Tables 4.2.6.8 and 6.1.1.4'

loop_
_geom_angle_atom_site_label_1
_geom_angle_atom_site_label_2
_geom_angle_atom_site_label_3
_geom_angle_site_symmetry_1
_geom_angle_site_symmetry_3
_geom_angle
N2A Co1 N2A . 2_656 180.00(11)
N2A Co1 N1A . . 95.74(8)
N2A Co1 N1A 2_656 . 84.26(8)
N2A Co1 N1A . 2_656 84.26(8)
N2A Co1 N1A 2_656 2_656 95.74(8)
N1A Co1 N1A . 2_656 180.0
N3B Co2 N1B . . 179.80(9)
N3B Co2 N4B . . 84.28(8)
N1B Co2 N4B . . 95.69(8)
N3B Co2 N2B . . 95.64(8)
N1B Co2 N2B . . 84.39(8)
N4B Co2 N2B . . 179.06(8)
C5A N2A C8A . . 106.10(18)
C5A N2A Co1 . . 112.85(15)
C8A N2A Co1 . . 141.05(15)
C4A N1A C1A . . 106.54(18)
C4A N1A Co1 . . 112.19(15)
C1A N1A Co1 . . 141.25(15)
C14B N3B C11B . . 106.09(18)
C14B N3B Co2 . . 112.87(15)
C11B N3B Co2 . . 141.04(15)
C9A C10A C8A . . 132.8(2)
C9A C10A H10A . . 113.6
C8A C10A H10A . . 113.6
C16A C15A C14A . . 112.05(19)
C16A C15A H15A . . 109.2
C14A C15A H15A . . 109.2
C16A C15A H15B . . 109.2
C14A C15A H15B . . 109.2
H15A C15A H15B . . 107.9
N2A C8A C10A . . 128.5(2)
N2A C8A C7A . . 109.03(18)
C10A C8A C7A . . 122.5(2)
C10A C9A C1A . . 132.2(2)
C10A C9A H9A . . 113.9
C1A C9A H9A . . 113.9
C9B C10B C11B . . 132.8(2)
C9B C10B H10B . . 113.6
C11B C10B H10B . . 113.6
C18B N4B C15B . . 106.26(18)
C18B N4B Co2 . . 141.26(15)
C15B N4B Co2 . . 112.48(14)
C4B N1B C1B . . 106.24(18)
C4B N1B Co2 . . 112.76(15)
C1B N1B Co2 . . 141.00(15)
N2A C5A C4A . 2_656 114.99(19)
N2A C5A C6A . . 111.0(2)
C4A C5A C6A 2_656 . 134.0(2)
C8B N2B C5B . . 106.40(18)
C8B N2B Co2 . . 141.44(15)
C5B N2B Co2 . . 112.06(14)
C21B C22B C23B . . 111.69(19)
C21B C22B H22A . . 109.3
C23B C22B H22A . . 109.3
C21B C22B H22B . . 109.3
C23B C22B H22B . . 109.3
H22A C22B H22B . . 107.9
N3B C11B C10B . . 128.5(2)
N3B C11B C12B . . 109.22(18)
C10B C11B C12B . . 122.2(2)
N1B C1B C20B . . 128.6(2)
N1B C1B C2B . . 108.90(18)
C20B C1B C2B . . 122.5(2)
C6A C7A C8A . . 107.08(19)
C6A C7A C14A . . 127.9(2)
C8A C7A C14A . . 125.04(19)
N1B C4B C5B . . 115.1(2)
N1B C4B C3B . . 111.1(2)
C5B C4B C3B . . 133.8(2)
C16B C17B C18B . . 106.6(2)
C16B C17B C30B . . 127.7(2)
C18B C17B C30B . . 125.8(2)
C20B C19B C18B . . 132.1(2)
C20B C19B H19B . . 113.9
C18B C19B H19B . . 113.9
N1A C4A C5A . 2_656 115.7(2)
N1A C4A C3A . . 110.8(2)
C5A C4A C3A 2_656 . 133.5(2)
C7A C14A C15A . . 114.01(19)
C7A C14A H14A . . 108.7
C15A C14A H14A . . 108.7
C7A C14A H14B . . 108.7
C15A C14A H14B . . 108.7
H14A C14A H14B . . 107.6
C3B C2B C1B . . 106.81(19)
C3B C2B C21B . . 128.0(2)
C1B C2B C21B . . 125.19(19)
C7A C6A C5A . . 106.8(2)
C7A C6A H6A . . 126.6
C5A C6A H6A . . 126.6
N3B C14B C15B . . 115.28(19)
N3B C14B C13B . . 111.0(2)
C15B C14B C13B . . 133.7(2)
C10B C9B C8B . . 132.0(2)
C10B C9B H9B . . 114.0
C8B C9B H9B . . 114.0
C19B C20B C1B . . 132.7(2)
C19B C20B H20B . . 113.7
C1B C20B H20B . . 113.7
C29B C28B C27B . . 112.29(19)
C29B C28B H28A . . 109.1
C27B C28B H28A . . 109.1
C29B C28B H28B . . 109.1
C27B C28B H28B . . 109.1
H28A C28B H28B . . 107.9
N4B C15B C14B . . 115.08(19)
N4B C15B C16B . . 110.7(2)
C14B C15B C16B . . 134.2(2)
C13B C12B C11B . . 106.64(19)
C13B C12B C27B . . 128.3(2)
C11B C12B C27B . . 125.03(19)
C12B C27B C28B . . 113.79(18)
C12B C27B H27A . . 108.8
C28B C27B H27A . . 108.8
C12B C27B H27B . . 108.8
C28B C27B H27B . . 108.8
H27A C27B H27B . . 107.7
N1A C1A C9A . . 128.4(2)
N1A C1A C2A . . 109.06(18)
C9A C1A C2A . . 122.5(2)
N2B C8B C9B . . 128.3(2)
N2B C8B C7B . . 109.21(18)
C9B C8B C7B . . 122.5(2)
C6B C7B C8B . . 106.86(19)
C6B C7B C24B . . 127.3(2)
C8B C7B C24B . . 125.8(2)
C3A C2A C1A . . 106.87(19)
C3A C2A C11A . . 127.0(2)
C1A C2A C11A . . 126.07(19)
N2B C5B C4B . . 115.6(2)
N2B C5B C6B . . 110.63(19)
C4B C5B C6B . . 133.7(2)
N4B C18B C19B . . 128.5(2)
N4B C18B C17B . . 109.11(18)
C19B C18B C17B . . 122.4(2)
C2B C3B C4B . . 107.0(2)
C2B C3B H3B . . 126.5
C4B C3B H3B . . 126.5
C2A C11A C12A . . 114.26(18)
C2A C11A H11A . . 108.7
C12A C11A H11A . . 108.7
C2A C11A H11B . . 108.7
C12A C11A H11B . . 108.7
H11A C11A H11B . . 107.6
C12B C13B C14B . . 107.0(2)
C12B C13B H13B . . 126.5
C14B C13B H13B . . 126.5
C2A C3A C4A . . 106.73(19)
C2A C3A H3A . . 126.6
C4A C3A H3A . . 126.6
C2B C21B C22B . . 114.26(19)
C2B C21B H21A . . 108.7
C22B C21B H21A . . 108.7
C2B C21B H21B . . 108.7
C22B C21B H21B . . 108.7
H21A C21B H21B . . 107.6
C15A C16A H16A . . 109.5
C15A C16A H16B . . 109.5
H16A C16A H16B . . 109.5
C15A C16A H16C . . 109.5
H16A C16A H16C . . 109.5
H16B C16A H16C . . 109.5
C13A C12A C11A . . 112.80(19)
C13A C12A H12A . . 109.0
C11A C12A H12A . . 109.0
C13A C12A H12B . . 109.0
C11A C12A H12B . . 109.0
H12A C12A H12B . . 107.8
C12A C13A H13A . . 109.5
C12A C13A H13C . . 109.5
H13A C13A H13C . . 109.5
C12A C13A H13D . . 109.5
H13A C13A H13D . . 109.5
H13C C13A H13D . . 109.5
C7B C6B C5B . . 106.90(19)
C7B C6B H6B . . 126.6
C5B C6B H6B . . 126.6
C22B C23B H23A . . 109.5
C22B C23B H23B . . 109.5
H23A C23B H23B . . 109.5
C22B C23B H23C . . 109.5
H23A C23B H23C . . 109.5
H23B C23B H23C . . 109.5
C26B C25B C24B . . 112.9(2)
C26B C25B H25A . . 109.0
C24B C25B H25A . . 109.0
C26B C25B H25B . . 109.0
C24B C25B H25B . . 109.0
H25A C25B H25B . . 107.8
C7B C24B C25B . . 114.77(19)
C7B C24B H24A . . 108.6
C25B C24B H24A . . 108.6
C7B C24B H24B . . 108.6
C25B C24B H24B . . 108.6
H24A C24B H24B . . 107.6
C25B C26B H26A . . 109.5
C25B C26B H26B . . 109.5
H26A C26B H26B . . 109.5
C25B C26B H26C . . 109.5
H26A C26B H26C . . 109.5
H26B C26B H26C . . 109.5
C28B C29B H29A . . 109.5
C28B C29B H29B . . 109.5
H29A C29B H29B . . 109.5
C28B C29B H29C . . 109.5
H29A C29B H29C . . 109.5
H29B C29B H29C . . 109.5
C17B C16B C15B . . 107.3(2)
C17B C16B H16D . . 126.3
C15B C16B H16D . . 126.3
C32B C31B C30B . . 112.66(19)
C32B C31B H31A . . 109.1
C30B C31B H31A . . 109.1
C32B C31B H31B . . 109.1
C30B C31B H31B . . 109.1
H31A C31B H31B . . 107.8
C31B C32B H32A . . 109.5
C31B C32B H32B . . 109.5
H32A C32B H32B . . 109.5
C31B C32B H32C . . 109.5
H32A C32B H32C . . 109.5
H32B C32B H32C . . 109.5
C17B C30B C31B . . 114.34(19)
C17B C30B H30A . . 108.7
C31B C30B H30A . . 108.7
C17B C30B H30B . . 108.7
C31B C30B H30B . . 108.7
H30A C30B H30B . . 107.6

loop_
_geom_bond_atom_site_label_1
_geom_bond_atom_site_label_2
_geom_bond_site_symmetry_2
_geom_bond_distance
Co1 N2A . 1.9084(18)
Co1 N2A 2_656 1.9084(18)
Co1 N1A . 1.9178(18)
Co1 N1A 2_656 1.9179(18)
Co2 N3B . 1.9064(18)
Co2 N1B . 1.9075(18)
Co2 N4B . 1.9157(18)
Co2 N2B . 1.9172(19)
N2A C5A . 1.374(3)
N2A C8A . 1.379(3)
N1A C4A . 1.373(3)
N1A C1A . 1.376(3)
N3B C14B . 1.373(3)
N3B C11B . 1.377(3)
C10A C9A . 1.386(3)
C10A C8A . 1.394(3)
C10A H10A . 0.95
C15A C16A . 1.521(3)
C15A C14A . 1.523(3)
C15A H15A . 0.99
C15A H15B . 0.99
C8A C7A . 1.458(3)
C9A C1A . 1.395(3)
C9A H9A . 0.95
C10B C9B . 1.387(3)
C10B C11B . 1.392(3)
C10B H10B . 0.95
N4B C18B . 1.375(3)
N4B C15B . 1.378(3)
N1B C4B . 1.373(3)
N1B C1B . 1.378(3)
C5A C4A 2_656 1.390(3)
C5A C6A . 1.425(3)
N2B C8B . 1.373(3)
N2B C5B . 1.375(3)
C22B C21B . 1.521(3)
C22B C23B . 1.524(3)
C22B H22A . 0.99
C22B H22B . 0.99
C11B C12B . 1.459(3)
C1B C20B . 1.391(3)
C1B C2B . 1.464(3)
C7A C6A . 1.360(3)
C7A C14A . 1.505(3)
C4B C5B . 1.390(3)
C4B C3B . 1.422(3)
C17B C16B . 1.363(3)
C17B C18B . 1.461(3)
C17B C30B . 1.498(3)
C19B C20B . 1.386(3)
C19B C18B . 1.394(3)
C19B H19B . 0.95
C4A C5A 2_656 1.390(3)
C4A C3A . 1.425(3)
C14A H14A . 0.99
C14A H14B . 0.99
C2B C3B . 1.362(3)
C2B C21B . 1.501(3)
C6A H6A . 0.95
C14B C15B . 1.394(3)
C14B C13B . 1.422(3)
C9B C8B . 1.396(3)
C9B H9B . 0.95
C20B H20B . 0.95
C28B C29B . 1.517(3)
C28B C27B . 1.523(3)
C28B H28A . 0.99
C28B H28B . 0.99
C15B C16B . 1.417(3)
C12B C13B . 1.363(3)
C12B C27B . 1.502(3)
C27B H27A . 0.99
C27B H27B . 0.99
C1A C2A . 1.457(3)
C8B C7B . 1.454(3)
C7B C6B . 1.365(3)
C7B C24B . 1.505(3)
C2A C3A . 1.370(3)
C2A C11A . 1.502(3)
C5B C6B . 1.423(3)
C3B H3B . 0.95
C11A C12A . 1.532(3)
C11A H11A . 0.99
C11A H11B . 0.99
C13B H13B . 0.95
C3A H3A . 0.95
C21B H21A . 0.99
C21B H21B . 0.99
C16A H16A . 0.98
C16A H16B . 0.98
C16A H16C . 0.98
C12A C13A . 1.525(3)
C12A H12A . 0.99
C12A H12B . 0.99
C13A H13A . 0.98
C13A H13C . 0.98
C13A H13D . 0.98
C6B H6B . 0.95
C23B H23A . 0.98
C23B H23B . 0.98
C23B H23C . 0.98
C25B C26B . 1.518(3)
C25B C24B . 1.532(3)
C25B H25A . 0.99
C25B H25B . 0.99
C24B H24A . 0.99
C24B H24B . 0.99
C26B H26A . 0.98
C26B H26B . 0.98
C26B H26C . 0.98
C29B H29A . 0.98
C29B H29B . 0.98
C29B H29C . 0.98
C16B H16D . 0.95
C31B C32B . 1.518(3)
C31B C30B . 1.532(3)
C31B H31A . 0.99
C31B H31B . 0.99
C32B H32A . 0.98
C32B H32B . 0.98
C32B H32C . 0.98
C30B H30A . 0.99
C30B H30B . 0.99
